data_7231390
loop_
_publ_author_name
'Pizzi, Andrea'
'Demitri, Nicola'
'Terraneo, Giancarlo'
'Metrangolo, Pierangelo'

_publ_section_title
;
 Halogen bonding at the wet interfaces of an amyloid peptide structure
;
_journal_issue 36
_journal_name_full CrystEngComm
_journal_page_first 5321
_journal_paper_doi 10.1039/C8CE01205A
_journal_volume 20
_journal_year 2018
_chemical_absolute_configuration ad
_chemical_formula_moiety 'C32 H41 Cl2 N7 O9, 7 H2 O'
_chemical_formula_sum 'C32 H55 Cl2 N7 O16'
_chemical_formula_weight 864.73
_space_group_crystal_system monoclinic
_space_group_IT_number 5
_space_group_name_Hall 'C 2y'
_space_group_name_H-M_alt 'C 1 2 1'
_symmetry_space_group_name_Hall 'C 2y'
_symmetry_space_group_name_H-M 'C 1 2 1'
_atom_sites_solution_hydrogens geom
_atom_sites_solution_primary direct
_atom_sites_solution_secondary difmap
_audit_creation_method SHELXL-2017/1
_audit_update_record
;
2017-09-13 deposited with the CCDC.
2018-08-13 downloaded from the CCDC.
;
_cell_angle_alpha 90
_cell_angle_beta 107.56(3)
_cell_angle_gamma 90
_cell_formula_units_Z 4
_cell_length_a 26.685(5)
_cell_length_b 4.809(1)
_cell_length_c 36.125(7)
_cell_measurement_reflns_used 523
_cell_measurement_temperature 100(2)
_cell_measurement_theta_max 19.299
_cell_measurement_theta_min 1.722
_cell_volume 4419.8(17)
_computing_cell_refinement 'XDS (Kabsch, 2010)'
_computing_data_collection 'Elettra XRD1 Data Collection SW'
_computing_data_reduction 'XDS (Kabsch, 2010)'
_computing_molecular_graphics 'Ortep3 for Windows - Coot'
_computing_publication_material 'enCIFer - publCIF'
_computing_structure_refinement 'SHELXL-2017/1 (Sheldrick, 2015)'
_computing_structure_solution 'SHELXT (Sheldrick, 2015)'
_diffrn_ambient_temperature 100(2)
_diffrn_measured_fraction_theta_full 0.960
_diffrn_measured_fraction_theta_max 0.960
_diffrn_measurement_device_type
;
'Huber 4-circles Kappa Goniometer, Pilatus 2M detector'
;
_diffrn_measurement_method 'Rotating crystal'
_diffrn_radiation_type Synchrotron
_diffrn_radiation_wavelength 0.800
_diffrn_reflns_av_R_equivalents 0.1060
_diffrn_reflns_av_unetI/netI 0.1474
_diffrn_reflns_Laue_measured_fraction_full 0.960
_diffrn_reflns_Laue_measured_fraction_max 0.960
_diffrn_reflns_limit_h_max 22
_diffrn_reflns_limit_h_min -20
_diffrn_reflns_limit_k_max 3
_diffrn_reflns_limit_k_min -3
_diffrn_reflns_limit_l_max 29
_diffrn_reflns_limit_l_min -29
_diffrn_reflns_number 6299
_diffrn_reflns_point_group_measured_fraction_full 0.934
_diffrn_reflns_point_group_measured_fraction_max 0.934
_diffrn_reflns_theta_full 19.299
_diffrn_reflns_theta_max 19.299
_diffrn_reflns_theta_min 1.722
_diffrn_source 'Elettra Synchrotron - XRD1 BL'
_diffrn_standards_decay_% 0
_diffrn_standards_interval_count 0
_diffrn_standards_number 0
_exptl_absorpt_coefficient_mu 0.296
_exptl_absorpt_correction_T_max 0.7444
_exptl_absorpt_correction_T_min 0.3578
_exptl_absorpt_correction_type multi-scan
_exptl_absorpt_process_details 'SADABS v2012/1 (Bruker, 2012)'
_exptl_crystal_colour Colourless
_exptl_crystal_density_diffrn 1.300
_exptl_crystal_description 'Thin needles'
_exptl_crystal_F_000 1832
_exptl_crystal_size_max 0.090
_exptl_crystal_size_mid 0.010
_exptl_crystal_size_min 0.010
_refine_diff_density_max 0.519
_refine_diff_density_min -0.407
_refine_diff_density_rms 0.099
_refine_ls_abs_structure_details
;
 Flack x determined using 347 quotients [(I+)-(I-)]/[(I+)+(I-)]
 (Parsons, Flack and Wagner, Acta Cryst. B69 (2013) 249-259).
;
_refine_ls_abs_structure_Flack -0.27(17)
_refine_ls_extinction_method none
_refine_ls_goodness_of_fit_ref 1.136
_refine_ls_hydrogen_treatment constr
_refine_ls_matrix_type full
_refine_ls_number_parameters 263
_refine_ls_number_reflns 2411
_refine_ls_number_restraints 195
_refine_ls_restrained_S_all 1.151
_refine_ls_R_factor_all 0.2381
_refine_ls_R_factor_gt 0.1420
_refine_ls_shift/su_max 0.005
_refine_ls_shift/su_mean 0.000
_refine_ls_structure_factor_coef Fsqd
_refine_ls_weighting_details 'w=1/[\s^2^(Fo^2^)+(0.0098P)^2^+148.0000P] where P=(Fo^2^+2Fc^2^)/3'
_refine_ls_weighting_scheme calc
_refine_ls_wR_factor_gt 0.2954
_refine_ls_wR_factor_ref 0.3499
_reflns_Friedel_coverage 0.636
_reflns_Friedel_fraction_full 0.897
_reflns_Friedel_fraction_max 0.897
_reflns_number_gt 1373
_reflns_number_total 2411
_reflns_threshold_expression 'I > 2\s(I)'
_cod_data_source_file c8ce01205a2.cif
_cod_data_source_block DFClNKFCl
_cod_depositor_comments 'Adding full bibliography for 7231390--7231391.cif.'
_cod_database_code 7231390
_shelx_shelxl_version_number 2017/1
_shelx_space_group_comment
;
The symmetry employed for this shelxl refinement is uniquely defined
by the following loop, which should always be used as a source of
symmetry information in preference to the above space-group names.
They are only intended as comments.
;
_shelx_estimated_absorpt_t_min 0.974
_shelx_estimated_absorpt_t_max 0.997

loop_
_space_group_symop_operation_xyz
'x, y, z'
'-x, y, -z'
'x+1/2, y+1/2, z'
'-x+1/2, y+1/2, -z'

loop_
_atom_site_label
_atom_site_type_symbol
_atom_site_fract_x
_atom_site_fract_y
_atom_site_fract_z
_atom_site_U_iso_or_equiv
_atom_site_adp_type
_atom_site_occupancy
_atom_site_site_symmetry_order
_atom_site_calc_flag
_atom_site_refinement_flags_posn
_atom_site_refinement_flags_adp
_atom_site_refinement_flags_occupancy
_atom_site_disorder_assembly
_atom_site_disorder_group
N_11 N 0.7917(10) 0.641(5) 0.5567(6) 0.090(11) Uiso 1 1 d D . . . .
H0A_11 H 0.826955 0.619480 0.567476 0.135 Uiso 1 1 calc R U . . .
H0B_11 H 0.776007 0.470983 0.552382 0.135 Uiso 1 1 calc R U . . .
H0C_11 H 0.785208 0.733549 0.533734 0.135 Uiso 1 1 calc R U . . .
CA_11 C 0.7706(7) 0.800(3) 0.5830(5) 0.082(13) Uiso 1 1 d D . . . .
HA_11 H 0.787868 0.986248 0.587092 0.099 Uiso 1 1 calc R U . . .
C_11 C 0.7827(8) 0.653(4) 0.6224(4) 0.074(13) Uiso 1 1 d D . . . .
O_11 O 0.7833(10) 0.397(4) 0.6239(5) 0.092(9) Uani 1 1 d D U . . .
CB_11 C 0.7117(8) 0.842(6) 0.5663(7) 0.104(15) Uiso 1 1 d D . . . .
HB1_11 H 0.694772 0.657626 0.559420 0.125 Uiso 1 1 calc R U . . .
HB2_11 H 0.698349 0.923444 0.586633 0.125 Uiso 1 1 calc R U . . .
CG_11 C 0.6954(8) 1.027(5) 0.5307(6) 0.111(16) Uiso 1 1 d D . . . .
OD1_11 O 0.7291(9) 1.174(5) 0.5229(6) 0.087(8) Uiso 1 1 d D . . . .
OD2_11 O 0.6479(8) 1.025(6) 0.5112(6) 0.146(13) Uiso 1 1 d D . . . .
ClZ_12 Cl 0.9138(6) 0.428(3) 0.8845(2) 0.157(7) Uani 1 1 d D . . . .
N_12 N 0.7877(8) 0.821(5) 0.6518(3) 0.070(8) Uani 1 1 d D U . . .
H0_12 H 0.787213 1.000526 0.647122 0.085 Uiso 1 1 calc R U . . .
CA_12 C 0.7942(6) 0.735(2) 0.6921(4) 0.066(8) Uiso 1 1 d D U . . .
HA_12 H 0.789890 0.528349 0.692586 0.080 Uiso 1 1 calc R U . . .
C_12 C 0.7515(6) 0.871(4) 0.7062(5) 0.060(11) Uiso 1 1 d D . . . .
O_12 O 0.7492(8) 1.127(4) 0.7074(5) 0.061(7) Uani 1 1 d D U . . .
CB_12 C 0.8481(6) 0.809(4) 0.7179(3) 0.067(12) Uiso 1 1 d D . . . .
HB1_12 H 0.851275 1.013816 0.718322 0.081 Uiso 1 1 calc R U . . .
HB2_12 H 0.874057 0.734919 0.705787 0.081 Uiso 1 1 calc R U . . .
CG_12 C 0.8636(5) 0.707(3) 0.7597(3) 0.075(12) Uiso 1 1 d DG . . . .
CD1_12 C 0.8380(6) 0.486(4) 0.7710(3) 0.069(11) Uiso 1 1 d DG . . . .
HD1_12 H 0.809967 0.394188 0.752318 0.083 Uiso 1 1 calc R U . . .
CE1_12 C 0.8533(6) 0.399(3) 0.8094(3) 0.086(13) Uiso 1 1 d DG . . . .
HE1_12 H 0.835741 0.247717 0.817107 0.104 Uiso 1 1 calc R U . . .
CZ_12 C 0.8942(5) 0.533(3) 0.8367(3) 0.071(12) Uiso 1 1 d DG . . . .
CE2_12 C 0.9199(6) 0.755(3) 0.8255(3) 0.094(14) Uiso 1 1 d DG . . . .
HE2_12 H 0.947842 0.846346 0.844141 0.113 Uiso 1 1 calc R U . . .
CD2_12 C 0.9045(6) 0.842(4) 0.7870(4) 0.085(13) Uiso 1 1 d DG . . . .
HD2_12 H 0.922069 0.992820 0.779353 0.102 Uiso 1 1 calc R U . . .
N_13 N 0.7186(7) 0.702(5) 0.7149(5) 0.070(8) Uani 1 1 d D U . . .
H0_13 H 0.719178 0.524944 0.708830 0.084 Uiso 1 1 calc R U . . .
CA_13 C 0.6811(7) 0.794(3) 0.7343(4) 0.070(9) Uiso 1 1 d D U . . .
HA_13 H 0.683765 1.000594 0.737152 0.083 Uiso 1 1 calc R U . . .
C_13 C 0.6943(8) 0.664(4) 0.7748(4) 0.057(11) Uiso 1 1 d D . . . .
O_13 O 0.6959(10) 0.408(4) 0.7780(5) 0.075(8) Uani 1 1 d D U . . .
CB_13 C 0.6250(6) 0.720(5) 0.7107(5) 0.074(12) Uiso 1 1 d D . . . .
HB1_13 H 0.621983 0.515813 0.707517 0.089 Uiso 1 1 calc R U . . .
HB2_13 H 0.600710 0.780014 0.725171 0.089 Uiso 1 1 calc R U . . .
CG_13 C 0.6088(9) 0.857(5) 0.6709(5) 0.14(2) Uiso 1 1 d D . . . .
OD1_13 O 0.6015(11) 1.109(5) 0.6677(6) 0.126(11) Uiso 1 1 d D . . . .
ND2_13 N 0.6037(13) 0.690(6) 0.6408(6) 0.130(14) Uiso 1 1 d D . . . .
HD2A_13 H 0.594766 0.758630 0.617141 0.156 Uiso 1 1 calc R U . . .
HD2B_13 H 0.609345 0.510186 0.644494 0.156 Uiso 1 1 calc R U . . .
N_14 N 0.7082(8) 0.841(4) 0.8037(4) 0.066(8) Uani 1 1 d D U . . .
H0_14 H 0.708534 1.019969 0.798378 0.079 Uiso 1 1 calc R U . . .
CA_14 C 0.7233(7) 0.754(3) 0.8444(5) 0.066(8) Uiso 1 1 d D U . . .
HA_14 H 0.724378 0.546344 0.845244 0.080 Uiso 1 1 calc R U . . .
C_14 C 0.6830(7) 0.853(5) 0.8636(5) 0.082(14) Uiso 1 1 d D . . . .
O_14 O 0.6719(10) 1.102(5) 0.8639(7) 0.108(10) Uani 1 1 d D U . . .
CB_14 C 0.7778(6) 0.863(6) 0.8663(5) 0.079(12) Uiso 1 1 d D . . . .
HB1_14 H 0.776387 1.068856 0.866999 0.095 Uiso 1 1 calc R U . . .
HB2_14 H 0.802451 0.811361 0.851731 0.095 Uiso 1 1 calc R U . . .
CG_14 C 0.7995(10) 0.755(8) 0.9078(6) 0.101(15) Uiso 1 1 d D . . . .
HG1_14 H 0.774224 0.796702 0.922260 0.121 Uiso 1 1 calc R U . . .
HG2_14 H 0.803877 0.551051 0.907357 0.121 Uiso 1 1 calc R U . . .
CD_14 C 0.8521(12) 0.890(9) 0.9282(7) 0.15(2) Uiso 1 1 d D . . . .
HD1_14 H 0.872700 0.908709 0.909663 0.185 Uiso 1 1 calc R U . . .
HD2_14 H 0.846061 1.079228 0.936846 0.185 Uiso 1 1 calc R U . . .
CE_14 C 0.8835(10) 0.722(12) 0.9630(9) 0.22(3) Uiso 1 1 d D . . . .
HE1_14 H 0.891313 0.537049 0.954135 0.268 Uiso 1 1 calc R U . . .
HE2_14 H 0.917326 0.817005 0.975366 0.268 Uiso 1 1 calc R U . . .
NZ_14 N 0.855(2) 0.686(11) 0.9922(10) 0.22(2) Uiso 1 1 d D . . . .
HZ1_14 H 0.875211 0.584034 1.012492 0.323 Uiso 1 1 calc R U . . .
HZ2_14 H 0.848387 0.855176 1.000816 0.323 Uiso 1 1 calc R U . . .
HZ3_14 H 0.824234 0.595230 0.981103 0.323 Uiso 1 1 calc R U . . .
ClZ_15 Cl 0.4820(7) 0.705(4) 0.6995(4) 0.188(8) Uani 1 1 d D . . . .
N_15 N 0.6603(8) 0.660(6) 0.8785(7) 0.104(10) Uani 1 1 d D U . . .
H0_15 H 0.672236 0.488358 0.879919 0.124 Uiso 1 1 calc R U . . .
CA_15 C 0.6160(8) 0.721(3) 0.8926(4) 0.108(11) Uiso 1 1 d D U . . .
HA_15 H 0.606034 0.920765 0.886832 0.129 Uiso 1 1 calc R U . . .
C_15 C 0.6308(10) 0.678(6) 0.9368(4) 0.18(3) Uiso 1 1 d D . . . .
O_15 O 0.6001(15) 0.755(9) 0.9543(7) 0.204(18) Uiso 1 1 d D . . . .
CB_15 C 0.5689(8) 0.542(6) 0.8725(4) 0.127(18) Uiso 1 1 d D . . . .
HB1_15 H 0.540528 0.580521 0.884232 0.152 Uiso 1 1 calc R U . . .
HB2_15 H 0.578984 0.343973 0.877685 0.152 Uiso 1 1 calc R U . . .
CG_15 C 0.5470(6) 0.582(4) 0.8287(4) 0.119(18) Uiso 1 1 d DG . . . .
CD1_15 C 0.5633(8) 0.410(5) 0.8037(4) 0.131(18) Uiso 1 1 d DG . . . .
HD1_15 H 0.588229 0.267235 0.813800 0.158 Uiso 1 1 calc R U . . .
CE1_15 C 0.5433(8) 0.448(4) 0.7637(4) 0.15(2) Uiso 1 1 d DG . . . .
HE1_15 H 0.554476 0.330499 0.746612 0.182 Uiso 1 1 calc R U . . .
CZ_15 C 0.5069(6) 0.657(3) 0.7489(4) 0.135(19) Uiso 1 1 d DG . . . .
CE2_15 C 0.4905(8) 0.829(4) 0.7739(4) 0.133(19) Uiso 1 1 d DG . . . .
HE2_15 H 0.465649 0.972585 0.763799 0.160 Uiso 1 1 calc R U . . .
CD2_15 C 0.5106(9) 0.792(5) 0.8139(4) 0.16(2) Uiso 1 1 d DG . . . .
HD2_15 H 0.499401 0.909326 0.830987 0.196 Uiso 1 1 calc R U . . .
OXT_15 O 0.6724(18) 0.556(9) 0.9539(12) 0.200(18) Uiso 1 1 d . . . . .
O_21 O 1.0146(19) 0.934(13) 0.5504(13) 0.25(2) Uiso 1 1 d . . . . .
OA_22 O 0.898(3) 0.700(15) 0.6089(17) 0.19(3) Uiso 0.65 1 d . . P A 1
OB_22 O 0.895(4) 0.32(3) 0.591(3) 0.17(4) Uiso 0.35 1 d . . P B 2
OA_23 O 1.002(3) 0.04(2) 0.962(2) 0.28(4) Uiso 0.65 1 d . . P C 1
OB_23 O 1.024(6) 0.50(3) 0.962(4) 0.24(6) Uiso 0.35 1 d . . P D 2
O_24 O 0.8979(18) 0.011(10) 0.5227(12) 0.215(19) Uiso 1 1 d . . . . .
O_25 O 1.0706(14) 0.406(8) 0.5561(9) 0.151(13) Uiso 1 1 d . . . . .
O_26 O 0.992(2) 0.675(11) 0.6197(13) 0.23(2) Uiso 1 1 d . . . . .
O_27 O 0.740(2) 0.812(13) 1.0309(14) 0.27(2) Uiso 1 1 d . . . . .

loop_
_atom_site_aniso_label
_atom_site_aniso_U_11
_atom_site_aniso_U_22
_atom_site_aniso_U_33
_atom_site_aniso_U_23
_atom_site_aniso_U_13
_atom_site_aniso_U_12
O_11 0.153(19) 0.056(16) 0.063(13) 0.005(12) 0.025(13) -0.002(14)
ClZ_12 0.273(19) 0.132(12) 0.047(6) 0.013(8) 0.021(9) 0.027(13)
N_12 0.091(12) 0.057(12) 0.058(11) 0.002(9) 0.014(10) -0.001(10)
O_12 0.104(17) 0.017(13) 0.057(12) -0.001(10) 0.016(12) 0.014(12)
N_13 0.080(12) 0.061(12) 0.069(11) 0.001(9) 0.021(10) 0.000(10)
O_13 0.124(17) 0.032(14) 0.059(12) 0.011(11) 0.015(12) 0.003(13)
N_14 0.081(12) 0.050(11) 0.061(11) -0.003(9) 0.013(10) 0.002(10)
O_14 0.17(2) 0.069(18) 0.095(16) 0.003(13) 0.051(15) 0.019(15)
ClZ_15 0.224(19) 0.176(17) 0.137(12) 0.051(12) 0.014(12) -0.053(15)
N_15 0.113(14) 0.094(13) 0.107(13) 0.001(10) 0.039(11) -0.002(10)

loop_
_atom_type_symbol
_atom_type_description
_atom_type_scat_dispersion_real
_atom_type_scat_dispersion_imag
_atom_type_scat_source
C C 0.0043 0.0021 'International Tables Vol C Tables 4.2.6.8 and 6.1.1.4'
N N 0.0082 0.0043 'International Tables Vol C Tables 4.2.6.8 and 6.1.1.4'
O O 0.0142 0.0079 'International Tables Vol C Tables 4.2.6.8 and 6.1.1.4'
Cl Cl 0.1778 0.2018 'International Tables Vol C Tables 4.2.6.8 and 6.1.1.4'
H H 0.0000 0.0000 'International Tables Vol C Tables 4.2.6.8 and 6.1.1.4'

loop_
_geom_angle_atom_site_label_1
_geom_angle_atom_site_label_2
_geom_angle_atom_site_label_3
_geom_angle
N_11 CA_11 CB_11 111.6(7)
N_11 CA_11 C_11 110.5(7)
CB_11 CA_11 C_11 109.4(7)
O_11 C_11 N_12 125.9(16)
O_11 C_11 CA_11 119.7(11)
N_12 C_11 CA_11 114.2(15)
CG_11 CB_11 CA_11 114.4(8)
OD1_11 CG_11 OD2_11 123.7(10)
OD1_11 CG_11 CB_11 119.1(9)
OD2_11 CG_11 CB_11 117.2(10)
C_11 N_12 CA_12 125.5(16)
N_12 CA_12 CB_12 110.6(7)
N_12 CA_12 C_12 109.4(7)
CB_12 CA_12 C_12 111.2(7)
O_12 C_12 N_13 124.7(16)
O_12 C_12 CA_12 119.4(11)
N_13 C_12 CA_12 115.9(15)
CA_12 CB_12 CG_12 117.6(7)
CD1_12 CG_12 CD2_12 120.0
CD1_12 CG_12 CB_12 121.6(6)
CD2_12 CG_12 CB_12 118.4(6)
CE1_12 CD1_12 CG_12 120.00(6)
CD1_12 CE1_12 CZ_12 120.00(6)
CE1_12 CZ_12 CE2_12 120.0
CE1_12 CZ_12 ClZ_12 120.7(6)
CE2_12 CZ_12 ClZ_12 119.3(6)
CD2_12 CE2_12 CZ_12 120.00(6)
CE2_12 CD2_12 CG_12 120.00(6)
C_12 N_13 CA_13 122.6(18)
N_13 CA_13 CB_13 111.4(7)
N_13 CA_13 C_13 110.1(7)
CB_13 CA_13 C_13 110.0(7)
O_13 C_13 N_14 125.4(16)
O_13 C_13 CA_13 119.1(11)
N_14 C_13 CA_13 115.1(15)
CG_13 CB_13 CA_13 112.3(9)
OD1_13 CG_13 ND2_13 123.2(11)
OD1_13 CG_13 CB_13 120.4(10)
ND2_13 CG_13 CB_13 116.4(10)
C_13 N_14 CA_14 122.6(16)
N_14 CA_14 CB_14 110.7(7)
N_14 CA_14 C_14 110.5(7)
CB_14 CA_14 C_14 110.5(7)
O_14 C_14 N_15 122.9(18)
O_14 C_14 CA_14 120.8(12)
N_15 C_14 CA_14 116.2(17)
CA_14 CB_14 CG_14 114.4(10)
CD_14 CG_14 CB_14 110.6(11)
CE_14 CD_14 CG_14 111.9(12)
NZ_14 CE_14 CD_14 112.4(12)
C_14 N_15 CA_15 122(2)
N_15 CA_15 CB_15 111.1(7)
N_15 CA_15 C_15 110.9(7)
CB_15 CA_15 C_15 109.6(7)
O_15 C_15 OXT_15 121(3)
O_15 C_15 CA_15 119.4(13)
OXT_15 C_15 CA_15 119(2)
CA_15 CB_15 CG_15 115.2(7)
CD1_15 CG_15 CD2_15 120.0
CD1_15 CG_15 CB_15 120.1(6)
CD2_15 CG_15 CB_15 119.9(6)
CE1_15 CD1_15 CG_15 120.0
CD1_15 CE1_15 CZ_15 120.0
CE2_15 CZ_15 CE1_15 120.0
CE2_15 CZ_15 ClZ_15 119.9(6)
CE1_15 CZ_15 ClZ_15 120.1(6)
CZ_15 CE2_15 CD2_15 120.0
CE2_15 CD2_15 CG_15 120.0

loop_
_geom_bond_atom_site_label_1
_geom_bond_atom_site_label_2
_geom_bond_distance
N_11 CA_11 1.457(9)
CA_11 CB_11 1.517(9)
CA_11 C_11 1.535(9)
C_11 O_11 1.231(10)
C_11 N_12 1.310(18)
CB_11 CG_11 1.514(9)
CG_11 OD1_11 1.242(10)
CG_11 OD2_11 1.252(9)
ClZ_12 CZ_12 1.721(6)
N_12 CA_12 1.471(9)
CA_12 CB_12 1.501(8)
CA_12 C_12 1.529(9)
C_12 O_12 1.234(10)
C_12 N_13 1.304(19)
CB_12 CG_12 1.522(7)
CG_12 CD1_12 1.3900
CG_12 CD2_12 1.3900
CD1_12 CE1_12 1.3900
CE1_12 CZ_12 1.3900
CZ_12 CE2_12 1.3900
CE2_12 CD2_12 1.3900
N_13 CA_13 1.452(9)
CA_13 CB_13 1.524(9)
CA_13 C_13 1.532(9)
C_13 O_13 1.237(10)
C_13 N_14 1.311(18)
CB_13 CG_13 1.521(9)
CG_13 OD1_13 1.228(10)
CG_13 ND2_13 1.325(10)
N_14 CA_14 1.464(9)
CA_14 CB_14 1.523(9)
CA_14 C_14 1.523(9)
C_14 O_14 1.231(10)
C_14 N_15 1.31(2)
CB_14 CG_14 1.526(11)
CG_14 CD_14 1.521(11)
CD_14 CE_14 1.517(11)
CE_14 NZ_14 1.481(11)
ClZ_15 CZ_15 1.720(7)
N_15 CA_15 1.453(9)
CA_15 CB_15 1.519(9)
CA_15 C_15 1.536(9)
C_15 O_15 1.235(11)
C_15 OXT_15 1.24(5)
CB_15 CG_15 1.525(7)
CG_15 CD1_15 1.3900
CG_15 CD2_15 1.3900
CD1_15 CE1_15 1.3900
CE1_15 CZ_15 1.3900
CZ_15 CE2_15 1.3900
CE2_15 CD2_15 1.3900

loop_
_geom_hbond_atom_site_label_D
_geom_hbond_atom_site_label_H
_geom_hbond_atom_site_label_A
_geom_hbond_distance_DH
_geom_hbond_distance_HA
_geom_hbond_distance_DA
_geom_hbond_angle_DHA
_geom_hbond_site_symmetry_A
_geom_hbond_publ_flag
N_11 H0A_11 OA_22^a 0.91 2.06 2.90(7) 153.1 . yes
N_11 H0A_11 OB_22^b 0.91 2.29 3.10(12) 146.8 . yes
N_11 H0B_11 OD1_11 0.91 1.98 2.84(4) 157.1 1_545 yes
N_11 H0C_11 OD1_11 0.91 2.56 3.10(3) 119.0 . yes
N_11 H0C_11 OD1_11 0.91 1.99 2.76(3) 142.4 4_444 yes
CA_11 HA_11 O_11 1.00 2.40 3.20(2) 136.2 1_565 yes
N_12 H0_12 O_11 0.88 2.07 2.94(3) 167.7 1_565 yes
CA_12 HA_12 O_12 1.00 2.35 3.27(2) 151.9 1_545 yes
N_13 H0_13 O_12 0.88 2.08 2.92(3) 158.6 1_545 yes
CA_13 HA_13 O_13 1.00 2.42 3.32(2) 149.6 1_565 yes
CB_13 HB1_13 OD1_13 0.99 2.39 3.30(3) 151.5 1_545 yes
ND2_13 HD2A_13 O_25 0.88 2.22 3.10(4) 176.5 3_455 yes
ND2_13 HD2B_13 OD1_13 0.88 2.14 2.96(2) 155.8 1_545 yes
N_14 H0_14 O_13 0.88 2.00 2.87(3) 168.5 1_565 yes
CD_14 HD1_14 ClZ_12 0.99 2.82 3.42(5) 119.6 . yes
CE_14 HE1_14 ClZ_12 0.99 2.81 3.48(4) 125.6 . yes
NZ_14 HZ1_14 O_15 0.91 1.97 2.84(5) 158.1 4_445 yes
NZ_14 HZ1_14 OB_23^b 0.91 2.59 3.27(15) 132.0 2 yes
NZ_14 HZ2_14 O_15 0.91 2.62 3.36(7) 138.5 4_455 yes
NZ_14 HZ2_14 OXT_15 0.91 2.11 2.89(6) 143.1 4_455 yes
NZ_14 HZ3_14 O_27 0.91 2.12 3.01(7) 164.0 4_445 yes
N_15 H0_15 O_14 0.88 1.95 2.77(3) 155.4 1_545 yes
